data_7057780
loop_
_publ_author_name
'Cargnelutti, Roberta'
'Delgado, C\'assia P.'
'Cervo, Rodrigo'
'Tirloni, B\'arbara'
'Burrow, Robert A.'
'Lang, Ernesto S.'

_publ_section_title
;
 Synthesis and structural chemistry of CoII, CuII, CuI and PdII complexes
 containing a flexible monoselenoether ligand
;
_journal_issue 21
_journal_name_full 'New Journal of Chemistry'
_journal_page_first 17185
_journal_paper_doi 10.1039/C8NJ03621G
_journal_volume 42
_journal_year 2018
_chemical_formula_moiety
;
0.27(C20 H16 Cl2 Cu2 N4 S2 Se2, 0.73(C20 H16 Cl2 Cu2 N4 Se4)
;
_chemical_formula_sum 'C20 H16 Cl2 Cu2 N4 S0.55 Se3.45'
_chemical_formula_weight 800.39
_chemical_melting_point 444.1(10)
_space_group_crystal_system triclinic
_space_group_IT_number 2
_space_group_name_Hall '-P 1'
_space_group_name_H-M_alt 'P -1'
_symmetry_space_group_name_Hall '-P 1'
_symmetry_space_group_name_H-M 'P -1'
_atom_sites_solution_hydrogens geom
_atom_sites_solution_primary dual
_atom_sites_solution_secondary difmap
_audit_creation_method SHELXL-2017/1
_audit_update_record
;
2018-08-27 deposited with the CCDC.
2018-09-27 downloaded from the CCDC.
;
_cell_angle_alpha 82.4090(10)
_cell_angle_beta 73.8920(10)
_cell_angle_gamma 67.8180(10)
_cell_formula_units_Z 1
_cell_length_a 8.0642(3)
_cell_length_b 8.6710(3)
_cell_length_c 9.5068(3)
_cell_measurement_reflns_used 9939
_cell_measurement_temperature 100(2)
_cell_measurement_theta_max 23.59
_cell_measurement_theta_min 2.47
_cell_volume 591.11(4)
_computing_cell_refinement 'SAINT V8.38A (Bruker AXS Inc., 2017)'
_computing_data_collection 'APEX3 v2017.3-0 (Bruker AXS Inc., 2017'
_computing_data_reduction 'SAINT V8.38A (Bruker AXS Inc., 2016)'
_computing_molecular_graphics 'shelXle (C.B. Huebschle, rev 833)'
_computing_publication_material vim
_computing_structure_refinement 'SHELXL-2016/6 (Sheldrick, 2016)'
_computing_structure_solution 'SHELXL-2016/4 (Sheldrick, 2016)'
_diffrn_ambient_temperature 100(2)
_diffrn_measured_fraction_theta_full 0.998
_diffrn_measured_fraction_theta_max 0.998
_diffrn_measurement_device_type 'Bruker APEX-II CCD'
_diffrn_radiation_type AgK\a
_diffrn_radiation_wavelength 0.56086
_diffrn_reflns_av_R_equivalents 0.0305
_diffrn_reflns_av_unetI/netI 0.0167
_diffrn_reflns_Laue_measured_fraction_full 0.998
_diffrn_reflns_Laue_measured_fraction_max 0.998
_diffrn_reflns_limit_h_max 11
_diffrn_reflns_limit_h_min -11
_diffrn_reflns_limit_k_max 12
_diffrn_reflns_limit_k_min -12
_diffrn_reflns_limit_l_max 13
_diffrn_reflns_limit_l_min -13
_diffrn_reflns_number 29331
_diffrn_reflns_point_group_measured_fraction_full 0.998
_diffrn_reflns_point_group_measured_fraction_max 0.998
_diffrn_reflns_theta_full 19.665
_diffrn_reflns_theta_max 23.640
_diffrn_reflns_theta_min 2.400
_exptl_absorpt_coefficient_mu 3.905
_exptl_absorpt_correction_T_max 0.7449
_exptl_absorpt_correction_T_min 0.6496
_exptl_absorpt_correction_type multi-scan
_exptl_absorpt_process_details
;
        SADABS(Bruker, 2007) was used to perform the data scaling
        and semi-empirical absorption correction based on symmetry-
        related refkections.
;
_exptl_crystal_colour orange
_exptl_crystal_density_diffrn 2.248
_exptl_crystal_description Block
_exptl_crystal_F_000 382
_exptl_crystal_recrystallization_method 'mother liquor'
_exptl_crystal_size_max 0.136
_exptl_crystal_size_mid 0.131
_exptl_crystal_size_min 0.099
_refine_diff_density_max 0.826
_refine_diff_density_min -0.547
_refine_diff_density_rms 0.098
_refine_ls_extinction_method none
_refine_ls_goodness_of_fit_ref 1.186
_refine_ls_hydrogen_treatment constr
_refine_ls_matrix_type full
_refine_ls_number_parameters 166
_refine_ls_number_reflns 3624
_refine_ls_number_restraints 13
_refine_ls_restrained_S_all 1.184
_refine_ls_R_factor_all 0.0276
_refine_ls_R_factor_gt 0.0234
_refine_ls_shift/su_max 0.001
_refine_ls_shift/su_mean 0.000
_refine_ls_structure_factor_coef Fsqd
_refine_ls_weighting_details 'w=1/[\s^2^(Fo^2^)+(0.0109P)^2^+1.1193P] where P=(Fo^2^+2Fc^2^)/3'
_refine_ls_weighting_scheme calc
_refine_ls_wR_factor_gt 0.0502
_refine_ls_wR_factor_ref 0.0512
_reflns_number_gt 3323
_reflns_number_total 3624
_reflns_threshold_expression 'I > 2\s(I)'
_cod_data_source_file c8nj03621g2.cif
_cod_data_source_block 2c
_cod_depositor_comments
;
The following automatic conversions were performed:

'_chemical_melting_point' value '443.15-445.15' was changed to
'444.1(10)' - the average value was taken and precision was
estimated.

Automatic conversion script
Id: cif_fix_values 4973 2017-02-22 13:04:09Z antanas 

 Adding full bibliography for 7057773--7057780.cif.
;
_cod_database_code 7057780
_shelx_shelxl_version_number 2017/1
_shelx_space_group_comment
;
The symmetry employed for this shelxl refinement is uniquely defined
by the following loop, which should always be used as a source of
symmetry information in preference to the above space-group names.
They are only intended as comments.
;
_shelx_estimated_absorpt_t_min 0.619
_shelx_estimated_absorpt_t_max 0.698

loop_
_space_group_symop_operation_xyz
'x, y, z'
'-x, -y, -z'

loop_
_atom_site_label
_atom_site_type_symbol
_atom_site_fract_x
_atom_site_fract_y
_atom_site_fract_z
_atom_site_U_iso_or_equiv
_atom_site_adp_type
_atom_site_occupancy
_atom_site_site_symmetry_order
_atom_site_calc_flag
_atom_site_refinement_flags_posn
_atom_site_refinement_flags_adp
_atom_site_refinement_flags_occupancy
_atom_site_disorder_assembly
_atom_site_disorder_group
Se1 Se 0.24062(4) 0.35412(6) 0.89794(4) 0.01375(10) Uani 0.727(4) 1 d . . P A 1
Se2 Se 0.29879(12) 0.56598(10) 0.74136(9) 0.01313(12) Uani 0.727(4) 1 d . . P A 1
Se1' Se 0.24062(4) 0.35412(6) 0.89794(4) 0.01375(10) Uani 0.148(3) 1 d . . P A 2
S1 S 0.3071(19) 0.5442(15) 0.7601(13) 0.0109(19) Uani 0.148(3) 1 d . U P A 2
Se2' Se 0.29879(12) 0.56598(10) 0.74136(9) 0.01313(12) Uani 0.125(3) 1 d . . P A 3
S2 S 0.2532(7) 0.4001(8) 0.8642(7) 0.0080(11) Uani 0.125(3) 1 d . U P A 3
Cu1 Cu 0.45732(4) 0.15286(3) 0.60067(3) 0.01405(7) Uani 1 1 d . . . . .
Cl1 Cl 0.28737(7) -0.02388(6) 0.61378(5) 0.01274(10) Uani 1 1 d . . . . .
N1 N 0.5810(2) 0.1194(2) 0.76156(19) 0.0115(3) Uani 1 1 d . . . . .
C1 C 0.7542(3) 0.0096(3) 0.7547(2) 0.0135(4) Uani 1 1 d . . . . .
H1 H 0.822617 -0.047707 0.666386 0.016 Uiso 1 1 calc R U . . .
N2 N 0.3154(2) 0.3714(2) 0.51287(19) 0.0114(3) Uani 1 1 d . . . . .
C2 C 0.8367(3) -0.0235(3) 0.8711(3) 0.0165(4) Uani 1 1 d . . . . .
H2 H 0.957748 -0.103797 0.863007 0.020 Uiso 1 1 calc R U . . .
C3 C 0.7400(3) 0.0624(3) 0.9993(3) 0.0195(4) Uani 1 1 d . . . . .
H3 H 0.792851 0.040867 1.080803 0.023 Uiso 1 1 calc R U . . .
C4 C 0.5643(3) 0.1805(3) 1.0062(2) 0.0176(4) Uani 1 1 d . . . . .
H4 H 0.496365 0.243901 1.091458 0.021 Uiso 1 1 calc R U . . .
C5 C 0.4896(3) 0.2042(3) 0.8859(2) 0.0141(4) Uani 1 1 d . . . . .
C6 C 0.2572(3) 0.5250(3) 0.5625(2) 0.0117(4) Uani 1 1 d . . . . .
C7 C 0.1633(3) 0.6679(3) 0.4886(2) 0.0147(4) Uani 1 1 d . . . . .
H7 H 0.127160 0.775361 0.525780 0.018 Uiso 1 1 calc R U . . .
C10 C 0.2767(3) 0.3562(3) 0.3873(2) 0.0132(4) Uani 1 1 d . . . . .
H10 H 0.316442 0.247663 0.351193 0.016 Uiso 1 1 calc R U . . .
C9 C 0.1820(3) 0.4903(3) 0.3083(2) 0.0149(4) Uani 1 1 d . . . . .
H9 H 0.157023 0.473823 0.220631 0.018 Uiso 1 1 calc R U . . .
C8 C 0.1242(3) 0.6496(3) 0.3600(3) 0.0165(4) Uani 1 1 d . . . . .
H8 H 0.059068 0.744208 0.308149 0.020 Uiso 1 1 calc R U . . .

loop_
_atom_site_aniso_label
_atom_site_aniso_U_11
_atom_site_aniso_U_22
_atom_site_aniso_U_33
_atom_site_aniso_U_23
_atom_site_aniso_U_13
_atom_site_aniso_U_12
Se1 0.01189(13) 0.01476(18) 0.01252(16) -0.00197(13) -0.00164(10) -0.00298(10)
Se2 0.0162(2) 0.0116(2) 0.0129(2) -0.00146(18) -0.00379(17) -0.00599(17)
Se1' 0.01189(13) 0.01476(18) 0.01252(16) -0.00197(13) -0.00164(10) -0.00298(10)
S1 0.012(2) 0.011(2) 0.010(2) -0.0006(10) -0.0033(10) -0.0035(11)
Se2' 0.0162(2) 0.0116(2) 0.0129(2) -0.00146(18) -0.00379(17) -0.00599(17)
S2 0.0083(13) 0.0077(13) 0.0077(13) 0.0007(9) -0.0013(9) -0.0033(9)
Cu1 0.01673(13) 0.01224(12) 0.01438(13) 0.00049(9) -0.00790(10) -0.00395(10)
Cl1 0.0142(2) 0.0114(2) 0.0125(2) -0.00156(16) -0.00161(17) -0.00523(17)
N1 0.0114(8) 0.0120(8) 0.0118(8) 0.0003(6) -0.0037(6) -0.0048(6)
C1 0.0133(9) 0.0117(9) 0.0145(9) 0.0002(7) -0.0025(7) -0.0042(7)
N2 0.0109(8) 0.0108(8) 0.0123(8) 0.0000(6) -0.0026(6) -0.0040(6)
C2 0.0133(9) 0.0172(10) 0.0193(10) 0.0042(8) -0.0063(8) -0.0058(8)
C3 0.0219(11) 0.0277(12) 0.0146(10) 0.0043(9) -0.0083(9) -0.0139(9)
C4 0.0178(10) 0.0253(11) 0.0125(10) -0.0026(8) -0.0022(8) -0.0112(9)
C5 0.0134(9) 0.0143(9) 0.0146(9) -0.0015(7) -0.0026(8) -0.0053(7)
C6 0.0109(9) 0.0128(9) 0.0124(9) -0.0015(7) -0.0012(7) -0.0060(7)
C7 0.0127(9) 0.0101(9) 0.0190(10) -0.0008(7) -0.0011(8) -0.0033(7)
C10 0.0149(9) 0.0122(9) 0.0146(9) -0.0004(7) -0.0048(8) -0.0063(7)
C9 0.0133(9) 0.0169(10) 0.0156(10) 0.0022(8) -0.0049(8) -0.0066(8)
C8 0.0122(9) 0.0135(9) 0.0215(11) 0.0043(8) -0.0047(8) -0.0032(7)

loop_
_atom_type_symbol
_atom_type_description
_atom_type_scat_dispersion_real
_atom_type_scat_dispersion_imag
_atom_type_scat_source
C C 0.0015 0.0009 'International Tables Vol C Tables 4.2.6.8 and 6.1.1.4'
H H 0.0000 0.0000 'International Tables Vol C Tables 4.2.6.8 and 6.1.1.4'
N N 0.0030 0.0019 'International Tables Vol C Tables 4.2.6.8 and 6.1.1.4'
Cl Cl 0.0998 0.0984 'International Tables Vol C Tables 4.2.6.8 and 6.1.1.4'
Cu Cu 0.3240 0.8257 'International Tables Vol C Tables 4.2.6.8 and 6.1.1.4'
Se Se 0.2367 1.4831 'International Tables Vol C Tables 4.2.6.8 and 6.1.1.4'
S S 0.0826 0.0763 'International Tables Vol C Tables 4.2.6.8 and 6.1.1.4'

loop_
_geom_angle_atom_site_label_1
_geom_angle_atom_site_label_2
_geom_angle_atom_site_label_3
_geom_angle
_geom_angle_site_symmetry_3
C5 Se1 Se2 99.47(7) .
C6 Se2 Se1 102.99(7) .
C5 Se1' S1 96.8(4) .
C6 S1 Se1' 105.7(6) .
S2 Se2' C6 103.06(18) .
Se2' S2 C5 113.3(3) .
N1 Cu1 N2 127.42(7) .
N1 Cu1 Cl1 115.31(5) .
N2 Cu1 Cl1 105.44(5) .
N1 Cu1 Cl1 104.39(5) 2_656
N2 Cu1 Cl1 101.89(5) 2_656
Cl1 Cu1 Cl1 97.113(18) 2_656
Cu1 Cl1 Cu1 82.887(18) 2_656
C5 N1 C1 117.40(18) .
C5 N1 Cu1 119.94(14) .
C1 N1 Cu1 122.62(15) .
N1 C1 C2 122.9(2) .
N1 C1 H1 118.5 .
C2 C1 H1 118.5 .
C6 N2 C10 117.40(18) .
C6 N2 Cu1 128.69(15) .
C10 N2 Cu1 113.92(14) .
C3 C2 C1 119.1(2) .
C3 C2 H2 120.5 .
C1 C2 H2 120.5 .
C2 C3 C4 118.8(2) .
C2 C3 H3 120.6 .
C4 C3 H3 120.6 .
C3 C4 C5 118.7(2) .
C3 C4 H4 120.6 .
C5 C4 H4 120.6 .
N1 C5 C4 123.1(2) .
N1 C5 Se1' 117.29(16) .
C4 C5 Se1' 119.56(17) .
N1 C5 Se1 117.29(16) .
C4 C5 Se1 119.56(17) .
N1 C5 S2 112.7(2) .
C4 C5 S2 123.3(2) .
N2 C6 C7 123.02(19) .
N2 C6 Se2 122.14(16) .
C7 C6 Se2 114.84(15) .
N2 C6 Se2' 122.14(16) .
C7 C6 Se2' 114.84(15) .
N2 C6 S1 116.7(4) .
C7 C6 S1 120.3(4) .
C8 C7 C6 118.70(19) .
C8 C7 H7 120.6 .
C6 C7 H7 120.6 .
N2 C10 C9 123.5(2) .
N2 C10 H10 118.3 .
C9 C10 H10 118.3 .
C10 C9 C8 118.6(2) .
C10 C9 H9 120.7 .
C8 C9 H9 120.7 .
C7 C8 C9 118.7(2) .
C7 C8 H8 120.6 .
C9 C8 H8 120.6 .

loop_
_geom_bond_atom_site_label_1
_geom_bond_atom_site_label_2
_geom_bond_distance
_geom_bond_site_symmetry_2
Se1 C5 1.917(2) .
Se1 Se2 2.3134(10) .
Se2 C6 1.922(2) .
Se1' C5 1.917(2) .
Se1' S1 2.104(12) .
S1 C6 2.067(13) .
Se2' S2 1.812(8) .
Se2' C6 1.922(2) .
S2 C5 2.060(6) .
Cu1 N1 1.9823(18) .
Cu1 N2 2.0180(18) .
Cu1 Cl1 2.3839(6) .
Cu1 Cl1 2.4861(6) 2_656
N1 C5 1.348(3) .
N1 C1 1.350(3) .
C1 C2 1.390(3) .
C1 H1 0.9500 .
N2 C6 1.337(3) .
N2 C10 1.349(3) .
C2 C3 1.386(3) .
C2 H2 0.9500 .
C3 C4 1.390(3) .
C3 H3 0.9500 .
C4 C5 1.393(3) .
C4 H4 0.9500 .
C6 C7 1.400(3) .
C7 C8 1.387(3) .
C7 H7 0.9500 .
C10 C9 1.384(3) .
C10 H10 0.9500 .
C9 C8 1.390(3) .
C9 H9 0.9500 .
C8 H8 0.9500 .

loop_
_geom_torsion_atom_site_label_1
_geom_torsion_atom_site_label_2
_geom_torsion_atom_site_label_3
_geom_torsion_atom_site_label_4
_geom_torsion
C6 Se2' S2 C5 100.0(2)
C5 N1 C1 C2 2.7(3)
Cu1 N1 C1 C2 -175.13(16)
N1 C1 C2 C3 -1.6(3)
C1 C2 C3 C4 -0.9(3)
C2 C3 C4 C5 2.1(3)
C1 N1 C5 C4 -1.4(3)
Cu1 N1 C5 C4 176.53(17)
C1 N1 C5 Se1' -177.82(15)
Cu1 N1 C5 Se1' 0.1(2)
C1 N1 C5 Se1 -177.82(15)
Cu1 N1 C5 Se1 0.1(2)
C1 N1 C5 S2 167.7(3)
Cu1 N1 C5 S2 -14.4(3)
C3 C4 C5 N1 -1.0(3)
C3 C4 C5 Se1' 175.35(17)
C3 C4 C5 Se1 175.35(17)
C3 C4 C5 S2 -169.0(3)
C10 N2 C6 C7 -1.6(3)
Cu1 N2 C6 C7 178.31(15)
C10 N2 C6 Se2 179.04(15)
Cu1 N2 C6 Se2 -1.1(3)
C10 N2 C6 Se2' 179.04(15)
Cu1 N2 C6 Se2' -1.1(3)
C10 N2 C6 S1 177.1(5)
Cu1 N2 C6 S1 -3.0(5)
N2 C6 C7 C8 1.8(3)
Se2 C6 C7 C8 -178.74(16)
Se2' C6 C7 C8 -178.74(16)
S1 C6 C7 C8 -176.8(5)
C6 N2 C10 C9 0.5(3)
Cu1 N2 C10 C9 -179.43(17)
N2 C10 C9 C8 0.4(3)
C6 C7 C8 C9 -0.9(3)
C10 C9 C8 C7 -0.1(3)
